data_7044202
loop_
_publ_author_name
'Balasekaran, Samundeeswari Mariappan'
'Hagenbach, Adelheid'
'Drees, Markus'
'Abram, Ulrich'

_publ_section_title
;
 [TcII(NO)(trifluoroacetate)4F]2- - Synthesis and Reactions
;
_journal_name_full 'Dalton Trans.'
_journal_paper_doi 10.1039/C7DT03084C
_journal_year 2017
_chemical_formula_moiety 'C38 H28 F6 N3 O5 P2 Tc, C0.5 H2 O0.5, O0.25'
_chemical_formula_sum 'C38.5 H30 F6 N3 O5.75 P2 Tc'
_chemical_formula_weight 900.59
_space_group_crystal_system monoclinic
_space_group_IT_number 15
_space_group_name_Hall '-C 2yc'
_space_group_name_H-M_alt 'C 1 2/c 1'
_symmetry_space_group_name_Hall '-C 2yc'
_symmetry_space_group_name_H-M 'C 1 2/c 1'
_atom_sites_solution_hydrogens geom
_atom_sites_solution_primary heavy
_audit_creation_method SHELXL-2014/7
_audit_update_record
;
2017-07-24 deposited with the CCDC.
2017-09-12 downloaded from the CCDC.
;
_cell_angle_alpha 90
_cell_angle_beta 98.96
_cell_angle_gamma 90
_cell_formula_units_Z 8
_cell_length_a 24.863(2)
_cell_length_b 10.6900(10)
_cell_length_c 29.057(2)
_cell_measurement_reflns_used 9967
_cell_measurement_temperature 100(2)
_cell_measurement_theta_max 0.7450
_cell_measurement_theta_min 0.7138
_cell_volume 7628.7(11)
_computing_cell_refinement 'Bruker SAINT'
_computing_data_collection 'Bruker APEX2'
_computing_data_reduction 'Bruker SAINT'
_computing_molecular_graphics ortep'
_computing_publication_material WingX
_computing_structure_refinement 'SHELXL-2014/7 (Sheldrick, 2014)'
_computing_structure_solution 'SHELXS-97 (Sheldrick 2008)'
_diffrn_ambient_temperature 100(2)
_diffrn_measured_fraction_theta_full 0.999
_diffrn_measured_fraction_theta_max 0.986
_diffrn_measurement_device_type 'Bruker APEX-II CCD'
_diffrn_measurement_method '\f and \w scans'
_diffrn_radiation_type MoK\a
_diffrn_radiation_wavelength 0.71073
_diffrn_reflns_av_R_equivalents 0.0727
_diffrn_reflns_av_unetI/netI 0.0404
_diffrn_reflns_Laue_measured_fraction_full 0.999
_diffrn_reflns_Laue_measured_fraction_max 0.986
_diffrn_reflns_limit_h_max 32
_diffrn_reflns_limit_h_min -33
_diffrn_reflns_limit_k_max 14
_diffrn_reflns_limit_k_min -11
_diffrn_reflns_limit_l_max 38
_diffrn_reflns_limit_l_min -38
_diffrn_reflns_number 116573
_diffrn_reflns_point_group_measured_fraction_full 0.999
_diffrn_reflns_point_group_measured_fraction_max 0.986
_diffrn_reflns_theta_full 25.242
_diffrn_reflns_theta_max 28.290
_diffrn_reflns_theta_min 2.237
_diffrn_source 'fine-focus sealed tube'
_exptl_absorpt_coefficient_mu 0.541
_exptl_absorpt_correction_type none
_exptl_crystal_colour yellow
_exptl_crystal_density_diffrn 1.568
_exptl_crystal_description needle
_exptl_crystal_F_000 3640
_exptl_crystal_size_max 0.500
_exptl_crystal_size_mid 0.030
_exptl_crystal_size_min 0.020
_refine_diff_density_max 1.484
_refine_diff_density_min -1.142
_refine_diff_density_rms 0.105
_refine_ls_extinction_method none
_refine_ls_goodness_of_fit_ref 1.057
_refine_ls_hydrogen_treatment constr
_refine_ls_matrix_type full
_refine_ls_number_parameters 515
_refine_ls_number_reflns 9338
_refine_ls_number_restraints 42
_refine_ls_restrained_S_all 1.115
_refine_ls_R_factor_all 0.0727
_refine_ls_R_factor_gt 0.0503
_refine_ls_shift/su_max 0.001
_refine_ls_shift/su_mean 0.000
_refine_ls_structure_factor_coef Fsqd
_refine_ls_weighting_details 'w=1/[\s^2^(Fo^2^)+(0.0331P)^2^+54.5908P] where P=(Fo^2^+2Fc^2^)/3'
_refine_ls_weighting_scheme calc
_refine_ls_wR_factor_gt 0.1039
_refine_ls_wR_factor_ref 0.1125
_reflns_Friedel_coverage 0.000
_reflns_number_gt 7402
_reflns_number_total 9338
_reflns_threshold_expression 'I > 2\s(I)'
_cod_data_source_file c7dt03084c1.cif
_cod_data_source_block tcnopypph2tfa
_cod_original_formula_sum 'C38.50 H30 F6 N3 O5.75 P2 Tc'
_cod_database_code 7044202
_shelx_shelxl_version_number 2014/7
_shelx_space_group_comment
;
The symmetry employed for this shelxl refinement is uniquely defined
by the following loop, which should always be used as a source of
symmetry information in preference to the above space-group names.
They are only intended as comments.
;
_shelx_estimated_absorpt_t_min 0.774
_shelx_estimated_absorpt_t_max 0.989

loop_
_space_group_symop_operation_xyz
'x, y, z'
'-x, y, -z+1/2'
'x+1/2, y+1/2, z'
'-x+1/2, y+1/2, -z+1/2'
'-x, -y, -z'
'x, -y, z-1/2'
'-x+1/2, -y+1/2, -z'
'x+1/2, -y+1/2, z-1/2'

loop_
_atom_site_label
_atom_site_type_symbol
_atom_site_fract_x
_atom_site_fract_y
_atom_site_fract_z
_atom_site_U_iso_or_equiv
_atom_site_adp_type
_atom_site_occupancy
_atom_site_site_symmetry_order
_atom_site_calc_flag
_atom_site_refinement_flags_posn
_atom_site_refinement_flags_adp
_atom_site_refinement_flags_occupancy
_atom_site_disorder_assembly
_atom_site_disorder_group
Tc1 Tc 0.41613(2) 0.62900(2) 0.39442(2) 0.01361(7) Uani 1 1 d . . . . .
P2 P 0.36721(3) 0.47164(7) 0.42872(3) 0.01559(17) Uani 1 1 d . . . . .
P1 P 0.35701(3) 0.80824(7) 0.39042(3) 0.01547(17) Uani 1 1 d . . . . .
O1 O 0.47038(10) 0.6799(2) 0.48917(8) 0.0233(5) Uani 1 1 d . . . . .
O4 O 0.37405(10) 0.5997(2) 0.32665(8) 0.0267(6) Uani 1 1 d . . . . .
O2 O 0.47562(9) 0.7100(2) 0.35787(8) 0.0205(5) Uani 1 1 d . . . . .
O3 O 0.50292(10) 0.8710(2) 0.40628(9) 0.0285(6) Uani 1 1 d . . . . .
N2 N 0.45352(11) 0.4440(2) 0.39393(9) 0.0171(6) Uani 1 1 d . . . . .
N1 N 0.44856(11) 0.6622(2) 0.45071(9) 0.0160(5) Uani 1 1 d . . . . .
N3 N 0.26480(12) 0.6864(3) 0.40090(11) 0.0263(7) Uani 1 1 d . . . . .
C40 C 0.42226(12) 0.3687(3) 0.41655(11) 0.0173(6) Uani 1 1 d . . . . .
C34 C 0.36926(13) 0.4806(3) 0.49128(11) 0.0177(6) Uani 1 1 d . . . . .
C17 C 0.35592(13) 0.8951(3) 0.44450(11) 0.0169(6) Uani 1 1 d . . . . .
C41 C 0.43282(14) 0.2428(3) 0.42262(12) 0.0228(7) Uani 1 1 d . . . . .
H41 H 0.4102 0.1913 0.4381 0.027 Uiso 1 1 calc R U . . .
C22 C 0.40585(14) 0.9331(3) 0.46933(11) 0.0197(7) Uani 1 1 d . . . . .
H22 H 0.4388 0.9102 0.4588 0.024 Uiso 1 1 calc R U . . .
C11 C 0.36603(13) 0.9312(3) 0.34856(11) 0.0180(6) Uani 1 1 d . . . . .
C39 C 0.39807(14) 0.3983(3) 0.52262(13) 0.0245(7) Uani 1 1 d . . . . .
H39 H 0.4174 0.3306 0.5117 0.029 Uiso 1 1 calc R U . . .
C23 C 0.28582(14) 0.7612(3) 0.37145(13) 0.0219(7) Uani 1 1 d . . . . .
C35 C 0.34141(14) 0.5807(3) 0.50785(13) 0.0250(7) Uani 1 1 d . . . . .
H35 H 0.3216 0.6377 0.4865 0.030 Uiso 1 1 calc R U . . .
C28 C 0.30496(13) 0.3877(3) 0.40706(12) 0.0203(7) Uani 1 1 d . . . . .
C29 C 0.27848(15) 0.4093(3) 0.36182(13) 0.0266(8) Uani 1 1 d . . . . .
H29 H 0.2921 0.4707 0.3430 0.032 Uiso 1 1 calc R U . . .
C12 C 0.34669(15) 1.0519(3) 0.35371(12) 0.0248(7) Uani 1 1 d . . . . .
H12 H 0.3284 1.0711 0.3792 0.030 Uiso 1 1 calc R U . . .
C36 C 0.34273(15) 0.5965(4) 0.55509(13) 0.0311(9) Uani 1 1 d . . . . .
H36 H 0.3242 0.6651 0.5663 0.037 Uiso 1 1 calc R U . . .
C1 C 0.50237(14) 0.8081(3) 0.37126(12) 0.0225(7) Uani 1 1 d . . . . .
C44 C 0.49583(14) 0.3961(3) 0.37673(12) 0.0228(7) Uani 1 1 d . . . . .
H44 H 0.5171 0.4489 0.3604 0.027 Uiso 1 1 calc R U . . .
C32 C 0.23801(15) 0.2304(4) 0.41677(14) 0.0297(8) Uani 1 1 d . . . . .
H32 H 0.2240 0.1693 0.4355 0.036 Uiso 1 1 calc R U . . .
C43 C 0.50917(14) 0.2701(3) 0.38245(13) 0.0268(8) Uani 1 1 d . . . . .
H43 H 0.5398 0.2374 0.3706 0.032 Uiso 1 1 calc R U . . .
C33 C 0.28451(14) 0.2979(3) 0.43473(13) 0.0257(8) Uani 1 1 d . . . . .
H33 H 0.3022 0.2830 0.4656 0.031 Uiso 1 1 calc R U . . .
C42 C 0.47758(15) 0.1927(3) 0.40547(13) 0.0279(8) Uani 1 1 d . . . . .
H42 H 0.4862 0.1064 0.4096 0.034 Uiso 1 1 calc R U . . .
C13 C 0.35406(17) 1.1442(3) 0.32177(13) 0.0306(8) Uani 1 1 d . . . . .
H13 H 0.3408 1.2263 0.3255 0.037 Uiso 1 1 calc R U . . .
C16 C 0.39150(16) 0.9048(3) 0.31027(12) 0.0274(8) Uani 1 1 d . . . . .
H16 H 0.4040 0.8223 0.3058 0.033 Uiso 1 1 calc R U . . .
C30 C 0.23224(16) 0.3412(4) 0.34420(14) 0.0328(9) Uani 1 1 d . . . . .
H30 H 0.2144 0.3557 0.3133 0.039 Uiso 1 1 calc R U . . .
C21 C 0.40729(16) 1.0049(3) 0.50956(12) 0.0245(7) Uani 1 1 d . . . . .
H21 H 0.4413 1.0310 0.5264 0.029 Uiso 1 1 calc R U . . .
C18 C 0.30807(14) 0.9282(3) 0.46038(13) 0.0250(7) Uani 1 1 d . . . . .
H18 H 0.2740 0.9016 0.4439 0.030 Uiso 1 1 calc R U . . .
C31 C 0.21219(15) 0.2522(4) 0.37171(15) 0.0329(9) Uani 1 1 d . . . . .
H31 H 0.1805 0.2058 0.3596 0.040 Uiso 1 1 calc R U . . .
C38 C 0.39877(16) 0.4146(4) 0.57020(13) 0.0314(9) Uani 1 1 d . . . . .
H38 H 0.4185 0.3578 0.5916 0.038 Uiso 1 1 calc R U . . .
C37 C 0.37104(15) 0.5126(4) 0.58649(13) 0.0297(8) Uani 1 1 d . . . . .
H37 H 0.3713 0.5228 0.6190 0.036 Uiso 1 1 calc R U . . .
C14 C 0.38062(17) 1.1176(4) 0.28449(13) 0.0315(8) Uani 1 1 d . . . . .
H14 H 0.3863 1.1816 0.2631 0.038 Uiso 1 1 calc R U . . .
C20 C 0.35932(17) 1.0382(4) 0.52505(13) 0.0303(8) Uani 1 1 d . . . . .
H20 H 0.3603 1.0869 0.5525 0.036 Uiso 1 1 calc R U . . .
C19 C 0.30992(17) 1.0002(4) 0.50035(14) 0.0322(9) Uani 1 1 d . . . . .
H19 H 0.2770 1.0235 0.5108 0.039 Uiso 1 1 calc R U . . .
C27 C 0.21378(15) 0.6451(4) 0.38748(16) 0.0341(9) Uani 1 1 d . . . . .
H27 H 0.1981 0.5924 0.4082 0.041 Uiso 1 1 calc R U . . .
C3 C 0.37835(18) 0.5297(4) 0.29282(13) 0.0330(9) Uani 1 1 d . . . . .
C24 C 0.25723(18) 0.7965(4) 0.32852(16) 0.0442(12) Uani 1 1 d . . . . .
H24 H 0.2733 0.8500 0.3084 0.053 Uiso 1 1 calc R U . . .
C15 C 0.39878(18) 0.9979(4) 0.27859(13) 0.0349(9) Uani 1 1 d . . . . .
H15 H 0.4164 0.9790 0.2527 0.042 Uiso 1 1 calc R U . . .
C26 C 0.18272(17) 0.6749(4) 0.34521(18) 0.0447(12) Uani 1 1 d . . . . .
H26 H 0.1469 0.6427 0.3369 0.054 Uiso 1 1 calc R U . . .
C2 C 0.53996(16) 0.8510(4) 0.33718(14) 0.0346(9) Uani 1 1 d D . . . .
C25 C 0.2049(2) 0.7519(5) 0.3157(2) 0.0626(17) Uani 1 1 d . . . . .
H25 H 0.1844 0.7747 0.2865 0.075 Uiso 1 1 calc R U . . .
F1 F 0.5231(2) 0.8179(6) 0.29348(19) 0.0664(8) Uani 0.593(3) 1 d D . P A 1
F2 F 0.5899(2) 0.8291(6) 0.3512(2) 0.0664(8) Uani 0.593(3) 1 d D . P A 1
F3 F 0.5369(2) 0.9801(5) 0.33285(19) 0.0664(8) Uani 0.593(3) 1 d D . P A 1
F1A F 0.5172(3) 0.8983(8) 0.2990(3) 0.0664(8) Uani 0.407(3) 1 d D . P A 2
F2A F 0.5688(3) 0.7462(7) 0.3226(3) 0.0664(8) Uani 0.407(3) 1 d D . P A 2
F3A F 0.5841(3) 0.9128(8) 0.3573(3) 0.0664(8) Uani 0.407(3) 1 d D . P A 2
C4 C 0.3430(2) 0.5672(4) 0.24803(16) 0.0544(14) Uani 1 1 d D . . . .
F5 F 0.2935(3) 0.4964(8) 0.2550(2) 0.0653(8) Uani 0.438(7) 1 d D . P B 1
F6 F 0.3231(4) 0.6858(7) 0.2448(2) 0.0653(8) Uani 0.438(7) 1 d D . P B 1
F7 F 0.3655(4) 0.5122(9) 0.2133(3) 0.0653(8) Uani 0.438(7) 1 d D . P B 1
O5 O 0.4202(5) 0.4724(12) 0.2876(3) 0.064(3) Uani 0.438(7) 1 d . . P B 1
F5A F 0.3511(3) 0.5228(7) 0.2073(2) 0.0653(8) Uani 0.562(7) 1 d D . P B 2
F6A F 0.2919(3) 0.5510(7) 0.24400(19) 0.0653(8) Uani 0.562(7) 1 d D . P B 2
F7A F 0.3524(3) 0.6915(5) 0.23866(19) 0.0653(8) Uani 0.562(7) 1 d D . P B 2
O5A O 0.3917(3) 0.4177(6) 0.2940(2) 0.0471(19) Uani 0.562(7) 1 d . . P B 2
O9 O 0.4404(3) 0.3112(6) 0.2126(2) 0.0445(15) Uiso 0.5 1 d . . P C -1
H9 H 0.4428 0.3893 0.2155 0.067 Uiso 0.5 1 calc R U P C -1
C9 C 0.4862(4) 0.2584(10) 0.2335(3) 0.050(2) Uiso 0.5 1 d . . P C -1
H9A H 0.5137 0.3233 0.2425 0.075 Uiso 0.5 1 calc R U P C -1
H9B H 0.4996 0.1996 0.2120 0.075 Uiso 0.5 1 calc R U P C -1
H9C H 0.4791 0.2135 0.2613 0.075 Uiso 0.5 1 calc R U P C -1
O10 O 0.4828(8) 0.5390(19) 0.2339(7) 0.097(6) Uiso 0.25 1 d . . P . .

loop_
_atom_site_aniso_label
_atom_site_aniso_U_11
_atom_site_aniso_U_22
_atom_site_aniso_U_33
_atom_site_aniso_U_23
_atom_site_aniso_U_13
_atom_site_aniso_U_12
Tc1 0.01549(12) 0.00948(12) 0.01477(12) -0.00144(10) -0.00108(9) 0.00148(10)
P2 0.0148(4) 0.0112(4) 0.0199(4) -0.0026(3) -0.0003(3) 0.0005(3)
P1 0.0175(4) 0.0112(4) 0.0162(4) -0.0015(3) -0.0022(3) 0.0023(3)
O1 0.0243(12) 0.0257(13) 0.0174(12) -0.0021(10) -0.0047(10) -0.0017(10)
O4 0.0347(14) 0.0219(13) 0.0201(12) -0.0083(10) -0.0068(10) 0.0077(11)
O2 0.0261(13) 0.0164(11) 0.0195(12) 0.0012(9) 0.0050(10) -0.0005(10)
O3 0.0335(14) 0.0235(13) 0.0288(13) -0.0044(11) 0.0055(11) -0.0082(11)
N2 0.0158(13) 0.0129(13) 0.0215(14) -0.0034(11) -0.0003(11) 0.0009(10)
N1 0.0154(13) 0.0121(13) 0.0200(13) 0.0009(10) 0.0012(10) -0.0005(10)
N3 0.0213(15) 0.0270(16) 0.0309(17) -0.0056(13) 0.0047(12) -0.0013(13)
C40 0.0156(15) 0.0150(15) 0.0202(15) -0.0017(13) -0.0005(12) 0.0020(13)
C34 0.0156(15) 0.0151(15) 0.0219(16) -0.0029(13) 0.0017(12) -0.0038(12)
C17 0.0229(16) 0.0106(15) 0.0162(15) 0.0001(12) 0.0004(12) 0.0018(12)
C41 0.0269(18) 0.0123(16) 0.0281(18) -0.0020(13) 0.0003(14) -0.0013(13)
C22 0.0235(17) 0.0138(16) 0.0213(16) 0.0001(13) 0.0018(13) -0.0013(13)
C11 0.0200(16) 0.0152(15) 0.0170(15) -0.0017(12) -0.0031(12) 0.0022(13)
C39 0.0228(17) 0.0209(18) 0.0287(19) -0.0001(14) 0.0004(14) 0.0002(14)
C23 0.0191(17) 0.0132(16) 0.0307(19) -0.0058(14) -0.0044(14) 0.0019(13)
C35 0.0238(18) 0.0241(18) 0.0272(18) -0.0016(15) 0.0045(14) 0.0041(14)
C28 0.0162(15) 0.0153(16) 0.0288(17) -0.0094(13) 0.0020(13) 0.0004(13)
C29 0.0238(18) 0.0237(18) 0.0313(19) -0.0065(15) 0.0014(15) -0.0010(14)
C12 0.034(2) 0.0175(17) 0.0228(17) -0.0014(14) 0.0039(15) 0.0052(15)
C36 0.0269(19) 0.037(2) 0.031(2) -0.0096(17) 0.0089(16) -0.0010(16)
C1 0.0236(17) 0.0201(17) 0.0237(18) 0.0036(14) 0.0028(14) 0.0008(14)
C44 0.0198(16) 0.0196(17) 0.0293(18) -0.0027(14) 0.0049(14) -0.0002(13)
C32 0.0222(18) 0.0235(19) 0.044(2) -0.0071(17) 0.0062(16) -0.0062(15)
C43 0.0210(18) 0.0210(18) 0.038(2) -0.0074(15) 0.0024(15) 0.0076(14)
C33 0.0217(17) 0.0218(18) 0.033(2) -0.0057(15) 0.0024(15) -0.0032(14)
C42 0.0306(19) 0.0144(17) 0.036(2) -0.0040(15) -0.0028(16) 0.0082(14)
C13 0.043(2) 0.0164(17) 0.031(2) 0.0019(15) 0.0012(17) 0.0090(16)
C16 0.039(2) 0.0197(18) 0.0223(17) 0.0033(14) 0.0019(15) 0.0128(15)
C30 0.0267(19) 0.035(2) 0.033(2) -0.0135(17) -0.0049(16) -0.0019(16)
C21 0.035(2) 0.0165(16) 0.0202(17) -0.0021(13) -0.0019(15) -0.0036(15)
C18 0.0214(17) 0.0243(18) 0.0284(19) -0.0047(15) 0.0008(14) 0.0039(14)
C31 0.0207(18) 0.031(2) 0.046(2) -0.0170(18) 0.0025(17) -0.0061(16)
C38 0.031(2) 0.036(2) 0.0249(19) 0.0068(16) -0.0018(15) -0.0002(17)
C37 0.0258(19) 0.044(2) 0.0192(17) -0.0053(16) 0.0039(14) -0.0109(17)
C14 0.041(2) 0.028(2) 0.0257(18) 0.0106(16) 0.0030(16) 0.0082(17)
C20 0.046(2) 0.0229(19) 0.0222(18) -0.0083(15) 0.0070(16) -0.0005(17)
C19 0.034(2) 0.034(2) 0.030(2) -0.0080(17) 0.0106(17) 0.0058(17)
C27 0.0232(18) 0.027(2) 0.052(3) -0.0082(18) 0.0059(17) -0.0006(16)
C3 0.044(2) 0.030(2) 0.0224(19) -0.0040(16) -0.0015(17) 0.0049(18)
C24 0.039(2) 0.034(2) 0.049(3) 0.012(2) -0.025(2) -0.0128(19)
C15 0.049(3) 0.034(2) 0.0226(19) 0.0067(16) 0.0104(17) 0.0150(19)
C26 0.021(2) 0.032(2) 0.075(3) -0.006(2) -0.012(2) -0.0030(17)
C2 0.035(2) 0.039(2) 0.031(2) 0.0072(18) 0.0089(17) -0.0110(18)
C25 0.048(3) 0.043(3) 0.080(4) 0.017(3) -0.042(3) -0.016(2)
F1 0.0670(16) 0.071(2) 0.0697(18) 0.0219(17) 0.0380(14) -0.0106(17)
F2 0.0670(16) 0.071(2) 0.0697(18) 0.0219(17) 0.0380(14) -0.0106(17)
F3 0.0670(16) 0.071(2) 0.0697(18) 0.0219(17) 0.0380(14) -0.0106(17)
F1A 0.0670(16) 0.071(2) 0.0697(18) 0.0219(17) 0.0380(14) -0.0106(17)
F2A 0.0670(16) 0.071(2) 0.0697(18) 0.0219(17) 0.0380(14) -0.0106(17)
F3A 0.0670(16) 0.071(2) 0.0697(18) 0.0219(17) 0.0380(14) -0.0106(17)
C4 0.085(4) 0.032(2) 0.037(3) -0.013(2) -0.021(3) 0.005(3)
F5 0.097(2) 0.0572(15) 0.0305(12) 0.0001(11) -0.0260(14) 0.0092(17)
F6 0.097(2) 0.0572(15) 0.0305(12) 0.0001(11) -0.0260(14) 0.0092(17)
F7 0.097(2) 0.0572(15) 0.0305(12) 0.0001(11) -0.0260(14) 0.0092(17)
O5 0.074(7) 0.085(8) 0.030(4) -0.026(5) -0.007(4) 0.049(6)
F5A 0.097(2) 0.0572(15) 0.0305(12) 0.0001(11) -0.0260(14) 0.0092(17)
F6A 0.097(2) 0.0572(15) 0.0305(12) 0.0001(11) -0.0260(14) 0.0092(17)
F7A 0.097(2) 0.0572(15) 0.0305(12) 0.0001(11) -0.0260(14) 0.0092(17)
O5A 0.074(5) 0.021(3) 0.042(4) -0.013(3) -0.004(3) 0.009(3)

loop_
_atom_type_symbol
_atom_type_description
_atom_type_scat_dispersion_real
_atom_type_scat_dispersion_imag
_atom_type_scat_source
C C 0.0033 0.0016 'International Tables Vol C Tables 4.2.6.8 and 6.1.1.4'
H H 0.0000 0.0000 'International Tables Vol C Tables 4.2.6.8 and 6.1.1.4'
N N 0.0061 0.0033 'International Tables Vol C Tables 4.2.6.8 and 6.1.1.4'
O O 0.0106 0.0060 'International Tables Vol C Tables 4.2.6.8 and 6.1.1.4'
F F 0.0171 0.0103 'International Tables Vol C Tables 4.2.6.8 and 6.1.1.4'
P P 0.1023 0.0942 'International Tables Vol C Tables 4.2.6.8 and 6.1.1.4'
Tc Tc -1.4390 0.7593 'International Tables Vol C Tables 4.2.6.8 and 6.1.1.4'

loop_
_geom_angle_atom_site_label_1
_geom_angle_atom_site_label_2
_geom_angle_atom_site_label_3
_geom_angle
N1 Tc1 O4 176.25(11)
N1 Tc1 O2 97.42(11)
O4 Tc1 O2 82.92(10)
N1 Tc1 N2 93.18(11)
O4 Tc1 N2 90.54(9)
O2 Tc1 N2 92.04(9)
N1 Tc1 P2 86.74(9)
O4 Tc1 P2 94.28(8)
O2 Tc1 P2 158.89(7)
N2 Tc1 P2 67.00(7)
N1 Tc1 P1 94.18(9)
O4 Tc1 P1 82.08(7)
O2 Tc1 P1 96.80(7)
N2 Tc1 P1 167.67(7)
P2 Tc1 P1 103.56(3)
C34 P2 C28 105.25(15)
C34 P2 C40 108.65(15)
C28 P2 C40 104.96(15)
C34 P2 Tc1 116.46(11)
C28 P2 Tc1 131.86(12)
C40 P2 Tc1 84.16(11)
C11 P1 C17 103.07(14)
C11 P1 C23 102.08(16)
C17 P1 C23 104.71(16)
C11 P1 Tc1 117.86(11)
C17 P1 Tc1 116.95(10)
C23 P1 Tc1 110.40(11)
C3 O4 Tc1 137.0(3)
C1 O2 Tc1 123.6(2)
C44 N2 C40 119.9(3)
C44 N2 Tc1 135.2(2)
C40 N2 Tc1 104.9(2)
O1 N1 Tc1 177.4(2)
C23 N3 C27 117.2(3)
N2 C40 C41 121.9(3)
N2 C40 P2 103.8(2)
C41 C40 P2 134.0(3)
C39 C34 C35 119.5(3)
C39 C34 P2 123.9(3)
C35 C34 P2 116.6(3)
C18 C17 C22 119.6(3)
C18 C17 P1 122.9(3)
C22 C17 P1 117.5(2)
C40 C41 C42 118.5(3)
C40 C41 H41 120.8
C42 C41 H41 120.8
C21 C22 C17 119.9(3)
C21 C22 H22 120.1
C17 C22 H22 120.1
C16 C11 C12 118.8(3)
C16 C11 P1 120.2(2)
C12 C11 P1 121.0(3)
C34 C39 C38 120.0(3)
C34 C39 H39 120.0
C38 C39 H39 120.0
N3 C23 C24 122.8(3)
N3 C23 P1 115.2(3)
C24 C23 P1 121.9(3)
C36 C35 C34 120.0(3)
C36 C35 H35 120.0
C34 C35 H35 120.0
C29 C28 C33 119.7(3)
C29 C28 P2 119.8(3)
C33 C28 P2 120.5(3)
C30 C29 C28 120.2(4)
C30 C29 H29 119.9
C28 C29 H29 119.9
C13 C12 C11 120.2(3)
C13 C12 H12 119.9
C11 C12 H12 119.9
C35 C36 C37 120.4(4)
C35 C36 H36 119.8
C37 C36 H36 119.8
O3 C1 O2 130.4(3)
O3 C1 C2 116.5(3)
O2 C1 C2 113.1(3)
N2 C44 C43 120.9(3)
N2 C44 H44 119.6
C43 C44 H44 119.6
C31 C32 C33 120.2(4)
C31 C32 H32 119.9
C33 C32 H32 119.9
C42 C43 C44 119.6(3)
C42 C43 H43 120.2
C44 C43 H43 120.2
C32 C33 C28 119.7(4)
C32 C33 H33 120.2
C28 C33 H33 120.2
C43 C42 C41 119.2(3)
C43 C42 H42 120.4
C41 C42 H42 120.4
C14 C13 C12 120.5(3)
C14 C13 H13 119.8
C12 C13 H13 119.8
C15 C16 C11 120.5(3)
C15 C16 H16 119.8
C11 C16 H16 119.8
C31 C30 C29 119.9(4)
C31 C30 H30 120.0
C29 C30 H30 120.0
C20 C21 C22 120.2(3)
C20 C21 H21 119.9
C22 C21 H21 119.9
C17 C18 C19 120.1(3)
C17 C18 H18 120.0
C19 C18 H18 120.0
C30 C31 C32 120.4(3)
C30 C31 H31 119.8
C32 C31 H31 119.8
C37 C38 C39 120.5(4)
C37 C38 H38 119.7
C39 C38 H38 119.7
C38 C37 C36 119.6(3)
C38 C37 H37 120.2
C36 C37 H37 120.2
C15 C14 C13 119.6(4)
C15 C14 H14 120.2
C13 C14 H14 120.2
C19 C20 C21 119.7(3)
C19 C20 H20 120.1
C21 C20 H20 120.1
C20 C19 C18 120.5(4)
C20 C19 H19 119.7
C18 C19 H19 119.7
N3 C27 C26 123.6(4)
N3 C27 H27 118.2
C26 C27 H27 118.2
O5 C3 O4 124.7(6)
O5A C3 O4 127.5(5)
O5 C3 C4 114.5(5)
O5A C3 C4 113.5(4)
O4 C3 C4 114.1(4)
C25 C24 C23 118.5(4)
C25 C24 H24 120.8
C23 C24 H24 120.8
C14 C15 C16 120.4(4)
C14 C15 H15 119.8
C16 C15 H15 119.8
C25 C26 C27 118.2(4)
C25 C26 H26 120.9
C27 C26 H26 120.9
F2 C2 F1 114.0(5)
F1A C2 F3A 114.2(5)
F2 C2 F3 104.6(4)
F1 C2 F3 100.0(4)
F1A C2 F2A 103.3(6)
F3A C2 F2A 95.8(5)
F2 C2 C1 113.7(4)
F1A C2 C1 116.7(5)
F1 C2 C1 114.0(4)
F3A C2 C1 114.0(4)
F3 C2 C1 109.0(4)
F2A C2 C1 110.0(4)
C26 C25 C24 119.6(4)
C26 C25 H25 120.2
C24 C25 H25 120.2
F6A C4 F5A 99.1(5)
F6 C4 F7 122.6(6)
F6A C4 F7A 108.1(5)
F5A C4 F7A 96.6(5)
F6 C4 F5 100.6(6)
F7 C4 F5 109.0(6)
F6A C4 C3 119.0(5)
F5A C4 C3 121.9(5)
F6 C4 C3 117.7(4)
F7 C4 C3 105.9(5)
F7A C4 C3 109.4(4)
F5 C4 C3 97.5(4)
C9 O9 H9 109.5
O9 C9 H9A 109.5
O9 C9 H9B 109.5
H9A C9 H9B 109.5
O9 C9 H9C 109.5
H9A C9 H9C 109.5
H9B C9 H9C 109.5

loop_
_geom_bond_atom_site_label_1
_geom_bond_atom_site_label_2
_geom_bond_distance
_geom_bond_site_symmetry_2
Tc1 N1 1.744(3) .
Tc1 O4 2.105(2) .
Tc1 O2 2.134(2) .
Tc1 N2 2.187(3) .
Tc1 P2 2.3833(9) .
Tc1 P1 2.4068(8) .
P2 C34 1.813(3) .
P2 C28 1.815(3) .
P2 C40 1.833(3) .
P1 C11 1.829(3) .
P1 C17 1.829(3) .
P1 C23 1.840(3) .
O1 N1 1.179(3) .
O4 C3 1.254(4) .
O2 C1 1.270(4) .
O3 C1 1.218(4) .
N2 C44 1.335(4) .
N2 C40 1.357(4) .
N3 C23 1.336(5) .
N3 C27 1.342(5) .
C40 C41 1.377(5) .
C34 C39 1.384(5) .
C34 C35 1.400(5) .
C17 C18 1.388(5) .
C17 C22 1.396(5) .
C41 C42 1.395(5) .
C41 H41 0.9500 .
C22 C21 1.394(5) .
C22 H22 0.9500 .
C11 C16 1.392(5) .
C11 C12 1.393(5) .
C39 C38 1.391(5) .
C39 H39 0.9500 .
C23 C24 1.388(5) .
C35 C36 1.378(5) .
C35 H35 0.9500 .
C28 C29 1.395(5) .
C28 C33 1.398(5) .
C29 C30 1.389(5) .
C29 H29 0.9500 .
C12 C13 1.386(5) .
C12 H12 0.9500 .
C36 C37 1.390(6) .
C36 H36 0.9500 .
C1 C2 1.534(5) .
C44 C43 1.391(5) .
C44 H44 0.9500 .
C32 C31 1.385(6) .
C32 C33 1.394(5) .
C32 H32 0.9500 .
C43 C42 1.383(5) .
C43 H43 0.9500 .
C33 H33 0.9500 .
C42 H42 0.9500 .
C13 C14 1.383(5) .
C13 H13 0.9500 .
C16 C15 1.387(5) .
C16 H16 0.9500 .
C30 C31 1.385(6) .
C30 H30 0.9500 .
C21 C20 1.385(5) .
C21 H21 0.9500 .
C18 C19 1.388(5) .
C18 H18 0.9500 .
C31 H31 0.9500 .
C38 C37 1.378(6) .
C38 H38 0.9500 .
C37 H37 0.9500 .
C14 C15 1.377(5) .
C14 H14 0.9500 .
C20 C19 1.384(6) .
C20 H20 0.9500 .
C19 H19 0.9500 .
C27 C26 1.382(6) .
C27 H27 0.9500 .
C3 O5 1.236(9) .
C3 O5A 1.241(7) .
C3 C4 1.507(6) .
C24 C25 1.382(6) .
C24 H24 0.9500 .
C15 H15 0.9500 .
C26 C25 1.364(7) .
C26 H26 0.9500 .
C2 F2 1.266(6) .
C2 F1A 1.268(8) .
C2 F1 1.322(6) .
C2 F3A 1.335(8) .
C2 F3 1.386(6) .
C2 F2A 1.430(8) .
C25 H25 0.9500 .
C4 F6A 1.269(7) .
C4 F5A 1.320(8) .
C4 F6 1.359(8) .
C4 F7 1.362(9) .
C4 F7A 1.383(7) .
C4 F5 1.486(9) .
O9 C9 1.330(11) .
O9 H9 0.8400 .
C9 H9A 0.9800 .
C9 H9B 0.9800 .
C9 H9C 0.9800 .
O10 O10 1.17(4) 2_655

loop_
_geom_hbond_atom_site_label_D
_geom_hbond_atom_site_label_H
_geom_hbond_atom_site_label_A
_geom_hbond_distance_DH
_geom_hbond_distance_HA
_geom_hbond_distance_DA
_geom_hbond_angle_DHA
_geom_hbond_site_symmetry_A
O9 H9 O10 0.84 1.92 2.69(2) 152.0 .
C9 H9A O10 0.98 2.43 3.00(2) 116.6 .
C9 H9A O10 0.98 2.40 3.20(2) 138.4 2_655
